data_7012212
loop_
_publ_author_name
'Schatz, Markus'
'Leibold, Michael'
'Foxon, Simon P.'
'Weitzer, Markus'
'Heinemann, Frank W.'
'Hampel, Frank'
'Walter, Olaf'
'Schindler, Siegfried'

_publ_section_title
;
 Syntheses and characterization of copper complexes of the ligand
 (2-aminoethyl)bis(2-pyridylmethyl)amine (uns-penp) and derivatives
;
_journal_issue 8
_journal_name_full 'Dalton Transactions'
_journal_page_first 1480
_journal_paper_doi 10.1039/b208740e
_journal_year 2003
_chemical_formula_sum 'C42 H57 Cl6 Cu2 N8 O24.5'
_chemical_formula_weight 1405.74
_chemical_name_systematic
;
?
;
_space_group_IT_number 5
_symmetry_cell_setting monoclinic
_symmetry_space_group_name_Hall 'C 2y'
_symmetry_space_group_name_H-M 'C 1 2 1'
_atom_sites_solution_hydrogens geom
_atom_sites_solution_primary direct
_atom_sites_solution_secondary difmap
_audit_creation_method SHELXL-97
_cell_angle_alpha 90.00
_cell_angle_beta 114.146(2)
_cell_angle_gamma 90.00
_cell_formula_units_Z 4
_cell_length_a 24.686(2)
_cell_length_b 10.4701(8)
_cell_length_c 24.507(2)
_cell_measurement_temperature 200(2)
_cell_volume 5780.0(8)
_computing_structure_refinement 'SHELXL-97 (Sheldrick, 1997)'
_computing_structure_solution 'SHELXS-97 (Sheldrick, 1990)'
_diffrn_ambient_temperature 200(2)
_diffrn_measured_fraction_theta_full 0.489
_diffrn_measured_fraction_theta_max 0.489
_diffrn_measurement_device_type 'Siemens SMART 1000 CCD diffractometer'
_diffrn_measurement_method '\w rotation with narrow frames'
_diffrn_radiation_monochromator graphite
_diffrn_radiation_source 'fine-focus sealed tube'
_diffrn_radiation_type MoK\a
_diffrn_radiation_wavelength 0.71073
_diffrn_reflns_av_R_equivalents 0.0431
_diffrn_reflns_av_sigmaI/netI 0.0444
_diffrn_reflns_limit_h_max 32
_diffrn_reflns_limit_h_min -32
_diffrn_reflns_limit_k_max 13
_diffrn_reflns_limit_k_min -13
_diffrn_reflns_limit_l_max 29
_diffrn_reflns_limit_l_min -31
_diffrn_reflns_number 30211
_diffrn_reflns_theta_full 28.33
_diffrn_reflns_theta_max 28.33
_diffrn_reflns_theta_min 1.66
_exptl_absorpt_coefficient_mu 1.100
_exptl_crystal_colour blue
_exptl_crystal_density_diffrn 1.615
_exptl_crystal_density_method 'not measured'
_exptl_crystal_description block
_exptl_crystal_F_000 2884
_exptl_crystal_size_max 0.60
_exptl_crystal_size_mid 0.30
_exptl_crystal_size_min 0.20
_refine_diff_density_max 0.616
_refine_diff_density_min -0.671
_refine_diff_density_rms 0.087
_refine_ls_abs_structure_details 'Flack H D (1983), Acta Cryst. A39, 876-881'
_refine_ls_abs_structure_Flack 0.045(10)
_refine_ls_extinction_method none
_refine_ls_goodness_of_fit_ref 1.062
_refine_ls_hydrogen_treatment mixed
_refine_ls_matrix_type full
_refine_ls_number_parameters 759
_refine_ls_number_reflns 13756
_refine_ls_number_restraints 1
_refine_ls_restrained_S_all 1.062
_refine_ls_R_factor_all 0.0526
_refine_ls_R_factor_gt 0.0477
_refine_ls_shift/su_max 0.001
_refine_ls_shift/su_mean 0.000
_refine_ls_structure_factor_coef Fsqd
_refine_ls_weighting_details 'w=1/[\s^2^(Fo^2^)+(0.0721P)^2^+8.3462P] where P=(Fo^2^+2Fc^2^)/3'
_refine_ls_weighting_scheme calc
_refine_ls_wR_factor_gt 0.1304
_refine_ls_wR_factor_ref 0.1328
_reflns_number_gt 12482
_reflns_number_total 13756
_reflns_threshold_expression >2sigma(I)
_cod_data_source_file b208740e.txt
_cod_data_source_block ss19
_cod_depositor_comments
;
The following automatic conversions were performed:

'_refine_ls_weighting_scheme' value 'calc
w=1/[\s^2^(Fo^2^)+(0.0721P)^2^+8.3462P] where P=(Fo^2^+2Fc^2^)/3' was
changed to 'calc'. New tag '_refine_ls_weighting_details' was
created. The value of the new tag was set to
'w=1/[\s^2^(Fo^2^)+(0.0721P)^2^+8.3462P] where P=(Fo^2^+2Fc^2^)/3'.

Automatic conversion script
Id: cif_fix_values 3143 2015-03-26 13:38:13Z robertas 
;
_cod_original_sg_symbol_H-M C2
_cod_original_formula_sum 'C42 H57 Cl6 Cu2 N8 O24.50'
_cod_database_code 7012212

loop_
_symmetry_equiv_pos_as_xyz
'x, y, z'
'-x, y, -z'
'x+1/2, y+1/2, z'
'-x+1/2, y+1/2, -z'

loop_
_atom_site_label
_atom_site_type_symbol
_atom_site_fract_x
_atom_site_fract_y
_atom_site_fract_z
_atom_site_U_iso_or_equiv
_atom_site_adp_type
_atom_site_occupancy
_atom_site_calc_flag
_atom_site_refinement_flags
_atom_site_disorder_assembly
_atom_site_disorder_group
Cu1 Cu 0.289011(19) 0.29397(4) 0.225660(19) 0.02590(10) Uani 1 d . . .
Cu2 Cu 0.19291(2) 0.08404(5) 0.27043(2) 0.02820(11) Uani 1 d . . .
Cl1 Cl 0.19092(4) 0.14819(10) 0.18019(4) 0.03023(19) Uani 1 d . . .
Cl2 Cl 0.30728(5) 0.26099(11) 0.32256(4) 0.0365(2) Uani 1 d . . .
O1 O 0.48976(15) 0.5342(4) 0.06605(18) 0.0481(9) Uani 1 d . . .
H1 H 0.5247 0.5158 0.0856 0.10(2) Uiso 1 calc R . .
O2 O 0.0147(2) -0.1519(5) 0.4402(3) 0.0756(14) Uani 1 d . . .
H2 H -0.0203 -0.1309 0.4258 0.10(2) Uiso 1 calc R . .
O3 O 0.11105(13) -0.0507(3) 0.22017(14) 0.0416(7) Uani 1 d . . .
N1 N 0.28053(13) 0.3366(3) 0.14065(14) 0.0242(6) Uani 1 d . . .
N2 N 0.23637(13) 0.4442(3) 0.21258(15) 0.0276(7) Uani 1 d . . .
N3 N 0.34174(13) 0.1581(3) 0.21852(15) 0.0281(7) Uani 1 d . . .
N4 N 0.38071(13) 0.5537(3) 0.09722(15) 0.0290(7) Uani 1 d . . .
N5 N 0.20897(14) 0.0500(4) 0.35876(15) 0.0293(7) Uani 1 d . . .
N6 N 0.25121(14) -0.0557(4) 0.28384(15) 0.0307(7) Uani 1 d . . .
N7 N 0.14425(14) 0.2237(3) 0.28015(16) 0.0311(7) Uani 1 d . . .
N8 N 0.1196(2) -0.1665(7) 0.4141(2) 0.0730(19) Uani 1 d . . .
C1 C 0.22144(15) 0.3987(4) 0.11030(17) 0.0290(8) Uani 1 d . . .
H1A H 0.1911 0.3340 0.0929 0.036(4) Uiso 1 calc R . .
H1B H 0.2214 0.4534 0.0784 0.036(4) Uiso 1 calc R . .
C2 C 0.20795(15) 0.4769(4) 0.15490(18) 0.0289(8) Uani 1 d . . .
C3 C 0.16514(17) 0.5723(5) 0.1361(2) 0.0382(10) Uani 1 d . . .
H3 H 0.1463 0.5940 0.0958 0.042(7) Uiso 1 calc R . .
C4 C 0.1510(2) 0.6351(5) 0.1792(3) 0.0446(11) Uani 1 d . . .
H4 H 0.1220 0.6983 0.1679 0.042(7) Uiso 1 calc R . .
C5 C 0.1807(2) 0.6016(5) 0.2381(2) 0.0438(11) Uani 1 d . . .
H5 H 0.1722 0.6425 0.2674 0.042(7) Uiso 1 calc R . .
C6 C 0.22325(19) 0.5066(4) 0.2537(2) 0.0354(9) Uani 1 d . . .
H6 H 0.2435 0.4851 0.2938 0.042(7) Uiso 1 calc R . .
C7 C 0.28533(17) 0.2096(4) 0.11477(18) 0.0290(8) Uani 1 d . . .
H7A H 0.2962 0.2218 0.0813 0.036(4) Uiso 1 calc R . .
H7B H 0.2473 0.1663 0.1002 0.036(4) Uiso 1 calc R . .
C8 C 0.33157(17) 0.1296(4) 0.16197(19) 0.0281(8) Uani 1 d . . .
C9 C 0.3600(2) 0.0298(4) 0.1477(2) 0.0390(10) Uani 1 d . . .
H9 H 0.3519 0.0111 0.1080 0.065(9) Uiso 1 calc R . .
C10 C 0.4008(2) -0.0414(5) 0.1934(3) 0.0460(12) Uani 1 d . . .
H10 H 0.4204 -0.1092 0.1848 0.065(9) Uiso 1 calc R . .
C11 C 0.4124(2) -0.0116(5) 0.2521(3) 0.0449(11) Uani 1 d . . .
H11 H 0.4398 -0.0588 0.2833 0.065(9) Uiso 1 calc R . .
C12 C 0.38218(17) 0.0904(5) 0.2636(2) 0.0378(9) Uani 1 d . . .
H12 H 0.3901 0.1121 0.3030 0.065(9) Uiso 1 calc R . .
C13 C 0.32988(15) 0.4237(4) 0.14643(17) 0.0253(7) Uani 1 d . . .
H13A H 0.3672 0.3826 0.1708 0.036(4) Uiso 1 calc R . .
H13B H 0.3268 0.5004 0.1671 0.036(4) Uiso 1 calc R . .
C14 C 0.33087(16) 0.4616(4) 0.08667(18) 0.0285(8) Uani 1 d . . .
H14A H 0.3362 0.3861 0.0664 0.036(4) Uiso 1 calc R . .
H14B H 0.2934 0.5009 0.0614 0.036(4) Uiso 1 calc R . .
C15 C 0.37677(17) 0.6133(4) 0.03942(18) 0.0321(9) Uani 1 d . . .
H15A H 0.3792 0.5469 0.0129 0.036(4) Uiso 1 calc R . .
H15B H 0.3388 0.6561 0.0198 0.036(4) Uiso 1 calc R . .
C16 C 0.42589(18) 0.7074(4) 0.05125(18) 0.0307(8) Uani 1 d . . .
C17 C 0.48316(19) 0.6625(5) 0.0651(2) 0.0361(10) Uani 1 d . . .
C18 C 0.52985(18) 0.7474(5) 0.0765(2) 0.0407(11) Uani 1 d . . .
H18 H 0.5681 0.7180 0.0855 0.068(10) Uiso 1 calc R . .
C19 C 0.5179(2) 0.8762(6) 0.0741(2) 0.0474(12) Uani 1 d . . .
H19 H 0.5490 0.9335 0.0819 0.068(10) Uiso 1 calc R . .
C20 C 0.4621(2) 0.9240(5) 0.0607(2) 0.0476(12) Uani 1 d . . .
H20 H 0.4556 1.0117 0.0596 0.068(10) Uiso 1 calc R . .
C21 C 0.4152(2) 0.8388(5) 0.0490(2) 0.0410(10) Uani 1 d . . .
H21 H 0.3771 0.8692 0.0397 0.068(10) Uiso 1 calc R . .
C22 C 0.26994(17) -0.0044(5) 0.38687(19) 0.0360(9) Uani 1 d . . .
H22A H 0.2738 -0.0559 0.4212 0.049(5) Uiso 1 calc R . .
H22B H 0.2988 0.0643 0.4007 0.049(5) Uiso 1 calc R . .
C23 C 0.28201(17) -0.0853(5) 0.34238(19) 0.0338(9) Uani 1 d . . .
C24 C 0.3249(2) -0.1801(6) 0.3593(2) 0.0467(12) Uani 1 d . . .
H24 H 0.3456 -0.2001 0.3996 0.056(8) Uiso 1 calc R . .
C25 C 0.3370(2) -0.2444(6) 0.3169(3) 0.0527(13) Uani 1 d . . .
H25 H 0.3657 -0.3083 0.3277 0.056(8) Uiso 1 calc R . .
C26 C 0.3053(2) -0.2118(5) 0.2570(2) 0.0436(10) Uani 1 d . . .
H26 H 0.3129 -0.2529 0.2273 0.056(8) Uiso 1 calc R . .
C27 C 0.26303(19) -0.1192(4) 0.2426(2) 0.0345(9) Uani 1 d . . .
H27 H 0.2415 -0.0993 0.2024 0.056(8) Uiso 1 calc R . .
C28 C 0.2035(2) 0.1749(5) 0.38379(19) 0.0354(9) Uani 1 d . . .
H28A H 0.2406 0.2214 0.3961 0.049(5) Uiso 1 calc R . .
H28B H 0.1949 0.1624 0.4187 0.049(5) Uiso 1 calc R . .
C29 C 0.15422(19) 0.2505(5) 0.33731(19) 0.0354(9) Uani 1 d . . .
C30 C 0.1216(2) 0.3444(6) 0.3505(3) 0.0485(12) Uani 1 d . . .
H30 H 0.1277 0.3597 0.3900 0.041(7) Uiso 1 calc R . .
C31 C 0.0805(2) 0.4140(6) 0.3055(3) 0.0557(14) Uani 1 d . . .
H31 H 0.0599 0.4796 0.3141 0.041(7) Uiso 1 calc R . .
C32 C 0.0703(2) 0.3862(6) 0.2478(3) 0.0510(13) Uani 1 d . . .
H32 H 0.0416 0.4310 0.2165 0.041(7) Uiso 1 calc R . .
C33 C 0.10264(18) 0.2913(5) 0.2362(2) 0.0384(9) Uani 1 d . . .
H33 H 0.0955 0.2733 0.1967 0.041(7) Uiso 1 calc R . .
C34 C 0.16288(18) -0.0432(5) 0.35796(19) 0.0344(9) Uani 1 d . . .
H34A H 0.1644 -0.1177 0.3351 0.049(5) Uiso 1 calc R . .
H34B H 0.1240 -0.0046 0.3377 0.049(5) Uiso 1 calc R . .
C35 C 0.1706(2) -0.0859(6) 0.4207(2) 0.0475(12) Uani 1 d . . .
H35A H 0.2072 -0.1338 0.4399 0.049(5) Uiso 1 calc R . .
H35B H 0.1723 -0.0121 0.4452 0.049(5) Uiso 1 calc R . .
C36 C 0.1267(2) -0.2380(6) 0.4695(2) 0.0520(14) Uani 1 d . . .
H36A H 0.1281 -0.1784 0.5003 0.049(5) Uiso 1 calc R . .
H36B H 0.1637 -0.2856 0.4842 0.049(5) Uiso 1 calc R . .
C37 C 0.0751(2) -0.3291(6) 0.4556(2) 0.0492(12) Uani 1 d . . .
C38 C 0.0190(2) -0.2845(7) 0.4396(2) 0.0518(14) Uani 1 d . . .
C39 C -0.0287(3) -0.3637(8) 0.4238(2) 0.0594(16) Uani 1 d . . .
H39 H -0.0666 -0.3302 0.4127 0.110(15) Uiso 1 calc R . .
C40 C -0.0204(3) -0.4945(8) 0.4244(3) 0.069(2) Uani 1 d . . .
H40 H -0.0528 -0.5494 0.4123 0.110(15) Uiso 1 calc R . .
C41 C 0.0367(3) -0.5434(8) 0.4430(3) 0.0725(19) Uani 1 d . . .
H41 H 0.0430 -0.6312 0.4459 0.110(15) Uiso 1 calc R . .
C42 C 0.0845(3) -0.4597(7) 0.4573(3) 0.0588(15) Uani 1 d . . .
H42 H 0.1227 -0.4915 0.4679 0.110(15) Uiso 1 calc R . .
Cl3 Cl 0.25425(4) 0.29278(11) -0.06304(4) 0.03213(19) Uani 1 d . . .
O31 O 0.28188(15) 0.3902(4) -0.08363(19) 0.0558(10) Uani 1 d . . .
O32 O 0.22781(14) 0.3505(4) -0.02642(16) 0.0487(9) Uani 1 d . . .
O33 O 0.29730(16) 0.2006(4) -0.02726(16) 0.0525(9) Uani 1 d . . .
O34 O 0.20866(16) 0.2309(4) -0.11283(15) 0.0491(9) Uani 1 d . . .
Cl4 Cl -0.02264(4) -0.24378(10) 0.14219(5) 0.0338(2) Uani 1 d . . .
O41 O -0.02076(15) -0.1215(3) 0.16981(15) 0.0450(8) Uani 1 d . . .
O42 O 0.01408(14) -0.2447(4) 0.10995(17) 0.0479(8) Uani 1 d . . .
O43 O -0.08263(14) -0.2702(4) 0.10170(16) 0.0484(8) Uani 1 d . . .
O44 O -0.00190(18) -0.3384(4) 0.18828(17) 0.0557(9) Uani 1 d . . .
Cl5 Cl -0.03442(5) 0.10326(13) 0.27272(5) 0.0482(3) Uani 1 d . . .
O51 O -0.02696(19) 0.1961(5) 0.31837(19) 0.0691(13) Uani 1 d . . .
O52 O -0.0706(2) 0.1551(5) 0.21719(19) 0.0805(15) Uani 1 d . . .
O53 O 0.02185(19) 0.0695(7) 0.2742(3) 0.098(2) Uani 1 d . . .
O54 O -0.0627(3) -0.0121(6) 0.2823(2) 0.0893(16) Uani 1 d . . .
Cl6 Cl 0.24920(6) 0.58393(17) 0.43110(6) 0.0575(3) Uani 1 d . . .
O61 O 0.2796(3) 0.4973(7) 0.4111(3) 0.104(2) Uani 1 d . . .
O62 O 0.2248(2) 0.5210(8) 0.4671(3) 0.112(3) Uani 1 d . . .
O63 O 0.2885(3) 0.6785(6) 0.4671(2) 0.0905(17) Uani 1 d . . .
O64 O 0.2015(3) 0.6422(6) 0.3807(2) 0.0888(16) Uani 1 d . . .
O4 O 0.10063(13) -0.0601(4) 0.09926(15) 0.0465(8) Uani 1 d . . .
O5 O -0.0781(2) -0.2498(5) -0.01786(18) 0.0710(13) Uani 1 d . . .
O6 O 0.0341(3) -0.2286(6) 0.3056(2) 0.0929(17) Uani 1 d . . .
O7 O 0.0775(3) 0.0980(7) 0.4219(3) 0.1065(19) Uani 1 d . . .
O8 O -0.0898(2) -0.0374(6) 0.3878(3) 0.105(2) Uani 1 d . . .
O9 O 0.4343(6) -0.3493(9) 0.4742(3) 0.096(4) Uani 0.50 d P . .

loop_
_atom_site_aniso_label
_atom_site_aniso_U_11
_atom_site_aniso_U_22
_atom_site_aniso_U_33
_atom_site_aniso_U_23
_atom_site_aniso_U_13
_atom_site_aniso_U_12
Cu1 0.0261(2) 0.0282(2) 0.0242(2) 0.00339(19) 0.01121(16) 0.00408(18)
Cu2 0.0279(2) 0.0332(3) 0.0248(2) 0.0029(2) 0.01211(16) 0.00336(19)
Cl1 0.0279(4) 0.0375(5) 0.0260(4) 0.0025(4) 0.0118(3) -0.0033(4)
Cl2 0.0413(5) 0.0417(6) 0.0275(4) 0.0047(4) 0.0151(4) 0.0060(4)
O1 0.0383(17) 0.045(2) 0.063(2) 0.0132(17) 0.0224(17) 0.0083(14)
O2 0.063(3) 0.076(3) 0.096(4) 0.015(3) 0.041(3) 0.002(2)
O3 0.0350(15) 0.0485(19) 0.0405(17) -0.0024(15) 0.0146(13) -0.0123(14)
N1 0.0202(13) 0.0261(16) 0.0253(15) 0.0016(13) 0.0083(11) -0.0013(11)
N2 0.0256(14) 0.0274(17) 0.0333(17) 0.0049(14) 0.0157(13) 0.0019(12)
N3 0.0233(14) 0.0293(17) 0.0330(17) -0.0003(15) 0.0127(13) 0.0013(12)
N4 0.0233(13) 0.0331(18) 0.0324(16) 0.0026(14) 0.0132(12) -0.0048(12)
N5 0.0269(15) 0.0350(19) 0.0271(16) 0.0048(14) 0.0120(12) 0.0038(13)
N6 0.0239(14) 0.0372(19) 0.0325(17) 0.0019(15) 0.0130(13) -0.0009(13)
N7 0.0275(15) 0.0333(19) 0.0353(18) 0.0026(15) 0.0156(14) 0.0024(13)
N8 0.046(2) 0.124(6) 0.048(3) 0.026(3) 0.018(2) -0.020(3)
C1 0.0185(15) 0.043(2) 0.0231(17) 0.0088(16) 0.0061(13) 0.0023(15)
C2 0.0201(15) 0.034(2) 0.032(2) 0.0034(16) 0.0098(14) -0.0002(14)
C3 0.0286(17) 0.035(2) 0.053(3) 0.017(2) 0.0184(17) 0.0061(17)
C4 0.033(2) 0.036(2) 0.070(3) 0.014(2) 0.026(2) 0.0118(18)
C5 0.040(2) 0.036(2) 0.064(3) -0.004(2) 0.030(2) 0.0051(19)
C6 0.036(2) 0.036(2) 0.038(2) -0.0024(19) 0.0191(17) 0.0026(17)
C7 0.0273(17) 0.036(2) 0.0271(19) -0.0025(16) 0.0141(15) -0.0053(15)
C8 0.0286(17) 0.0212(17) 0.039(2) -0.0016(16) 0.0188(16) -0.0051(14)
C9 0.044(2) 0.030(2) 0.051(3) -0.006(2) 0.027(2) -0.0040(18)
C10 0.042(2) 0.028(2) 0.078(4) -0.001(2) 0.035(2) 0.0059(18)
C11 0.032(2) 0.038(3) 0.062(3) 0.011(2) 0.017(2) 0.0114(18)
C12 0.0294(18) 0.040(2) 0.044(2) 0.008(2) 0.0148(16) 0.0065(18)
C13 0.0220(15) 0.0275(19) 0.0276(18) 0.0003(15) 0.0114(14) -0.0030(13)
C14 0.0258(16) 0.031(2) 0.0298(19) -0.0001(16) 0.0125(15) -0.0064(15)
C15 0.0277(16) 0.040(2) 0.0311(19) 0.0003(17) 0.0144(15) -0.0053(16)
C16 0.0307(18) 0.038(2) 0.0275(19) 0.0007(17) 0.0157(15) -0.0052(16)
C17 0.0306(19) 0.049(3) 0.031(2) 0.006(2) 0.0160(17) -0.0021(18)
C18 0.0258(18) 0.061(3) 0.034(2) 0.005(2) 0.0110(16) -0.0051(18)
C19 0.046(3) 0.055(3) 0.042(3) -0.006(2) 0.019(2) -0.023(2)
C20 0.064(3) 0.036(2) 0.047(3) -0.007(2) 0.026(2) -0.010(2)
C21 0.041(2) 0.043(3) 0.045(3) -0.006(2) 0.025(2) -0.0035(19)
C22 0.0266(18) 0.049(3) 0.030(2) 0.0072(19) 0.0097(15) 0.0067(17)
C23 0.0261(17) 0.039(2) 0.038(2) 0.0116(18) 0.0149(16) 0.0050(16)
C24 0.032(2) 0.059(3) 0.051(3) 0.016(2) 0.0190(19) 0.015(2)
C25 0.041(2) 0.053(3) 0.072(4) 0.008(3) 0.031(2) 0.015(2)
C26 0.046(2) 0.039(2) 0.057(3) -0.004(2) 0.033(2) 0.001(2)
C27 0.037(2) 0.032(2) 0.040(2) 0.0001(18) 0.0219(18) -0.0037(17)
C28 0.042(2) 0.040(2) 0.029(2) -0.0016(18) 0.0187(17) 0.0016(18)
C29 0.035(2) 0.043(2) 0.034(2) 0.0014(18) 0.0194(17) 0.0016(17)
C30 0.051(3) 0.049(3) 0.053(3) -0.006(2) 0.029(2) 0.007(2)
C31 0.051(3) 0.052(3) 0.074(4) -0.005(3) 0.035(3) 0.014(2)
C32 0.040(2) 0.052(3) 0.062(3) 0.016(3) 0.021(2) 0.015(2)
C33 0.038(2) 0.040(2) 0.040(2) 0.010(2) 0.0184(17) 0.004(2)
C34 0.0328(19) 0.040(2) 0.034(2) 0.0042(18) 0.0167(17) 0.0002(17)
C35 0.062(3) 0.050(3) 0.039(3) 0.003(2) 0.029(2) -0.008(2)
C36 0.056(3) 0.069(4) 0.035(2) 0.009(2) 0.022(2) -0.010(3)
C37 0.054(3) 0.065(4) 0.037(2) 0.003(2) 0.027(2) -0.007(3)
C38 0.050(3) 0.076(4) 0.034(2) 0.004(3) 0.022(2) -0.006(3)
C39 0.049(3) 0.093(5) 0.035(3) -0.001(3) 0.017(2) -0.005(3)
C40 0.056(3) 0.105(6) 0.049(3) -0.019(4) 0.024(3) -0.033(4)
C41 0.086(5) 0.075(5) 0.071(4) -0.009(4) 0.047(4) -0.014(4)
C42 0.059(3) 0.078(4) 0.051(3) -0.005(3) 0.035(3) -0.004(3)
Cl3 0.0286(4) 0.0370(5) 0.0311(4) -0.0011(4) 0.0126(3) -0.0034(4)
O31 0.0432(18) 0.056(2) 0.072(3) 0.016(2) 0.0265(18) -0.0120(17)
O32 0.0358(15) 0.068(2) 0.0446(18) -0.0135(18) 0.0186(14) 0.0045(16)
O33 0.051(2) 0.062(2) 0.0432(19) 0.0110(18) 0.0177(16) 0.0176(18)
O34 0.056(2) 0.048(2) 0.0366(17) -0.0106(16) 0.0118(15) -0.0166(17)
Cl4 0.0281(4) 0.0350(5) 0.0371(5) 0.0024(4) 0.0120(4) 0.0018(4)
O41 0.0431(17) 0.0441(19) 0.0446(18) -0.0053(15) 0.0146(14) 0.0049(14)
O42 0.0378(16) 0.051(2) 0.061(2) -0.0011(17) 0.0266(15) 0.0034(14)
O43 0.0297(15) 0.059(2) 0.0512(19) -0.0031(17) 0.0115(14) -0.0054(14)
O44 0.065(2) 0.0391(19) 0.051(2) 0.0093(17) 0.0119(18) 0.0042(17)
Cl5 0.0388(5) 0.0530(7) 0.0445(6) -0.0073(5) 0.0086(4) 0.0061(5)
O51 0.058(2) 0.084(3) 0.054(2) -0.019(2) 0.0106(19) 0.015(2)
O52 0.108(4) 0.054(3) 0.050(2) -0.002(2) 0.002(2) 0.006(3)
O53 0.047(2) 0.130(5) 0.114(4) -0.048(4) 0.030(2) 0.007(3)
O54 0.111(4) 0.089(4) 0.065(3) -0.002(3) 0.033(3) -0.024(3)
Cl6 0.0618(7) 0.0640(9) 0.0480(7) 0.0103(7) 0.0236(6) 0.0083(7)
O61 0.110(4) 0.110(5) 0.090(4) -0.018(4) 0.038(3) 0.040(4)
O62 0.060(3) 0.174(7) 0.097(4) 0.066(4) 0.026(3) 0.003(3)
O63 0.130(5) 0.075(4) 0.057(3) -0.006(3) 0.029(3) -0.003(3)
O64 0.109(4) 0.080(4) 0.054(3) 0.015(3) 0.010(3) 0.014(3)
O4 0.0323(15) 0.054(2) 0.0508(19) -0.0065(17) 0.0148(14) -0.0063(14)
O5 0.072(3) 0.090(4) 0.049(2) 0.008(2) 0.022(2) -0.026(2)
O6 0.117(4) 0.073(3) 0.050(2) 0.003(2) -0.005(2) -0.011(3)
O7 0.098(4) 0.112(5) 0.101(4) 0.019(4) 0.033(3) 0.021(4)
O8 0.064(3) 0.070(4) 0.137(5) -0.009(4) -0.001(3) 0.003(3)
O9 0.207(12) 0.044(5) 0.028(4) 0.006(3) 0.039(5) 0.049(6)

loop_
_atom_type_symbol
_atom_type_description
_atom_type_scat_dispersion_real
_atom_type_scat_dispersion_imag
_atom_type_scat_source
C C 0.0033 0.0016 'International Tables Vol C Tables 4.2.6.8 and 6.1.1.4'
H H 0.0000 0.0000 'International Tables Vol C Tables 4.2.6.8 and 6.1.1.4'
N N 0.0061 0.0033 'International Tables Vol C Tables 4.2.6.8 and 6.1.1.4'
O O 0.0106 0.0060 'International Tables Vol C Tables 4.2.6.8 and 6.1.1.4'
Cl Cl 0.1484 0.1585 'International Tables Vol C Tables 4.2.6.8 and 6.1.1.4'
Cu Cu 0.3201 1.2651 'International Tables Vol C Tables 4.2.6.8 and 6.1.1.4'

loop_
_geom_angle_atom_site_label_1
_geom_angle_atom_site_label_2
_geom_angle_atom_site_label_3
_geom_angle
_geom_angle_site_symmetry_1
_geom_angle_site_symmetry_3
_geom_angle_publ_flag
N2 Cu1 N3 164.97(13) . . ?
N2 Cu1 N1 82.85(13) . . ?
N3 Cu1 N1 82.23(13) . . ?
N2 Cu1 Cl2 97.32(10) . . ?
N3 Cu1 Cl2 97.31(10) . . ?
N1 Cu1 Cl2 173.69(9) . . ?
N2 Cu1 Cl1 87.92(10) . . ?
N3 Cu1 Cl1 93.92(10) . . ?
N1 Cu1 Cl1 90.12(9) . . ?
Cl2 Cu1 Cl1 96.19(4) . . ?
N7 Cu2 N6 164.96(14) . . ?
N7 Cu2 N5 82.32(14) . . ?
N6 Cu2 N5 83.33(14) . . ?
N7 Cu2 Cl1 97.23(11) . . ?
N6 Cu2 Cl1 95.95(10) . . ?
N5 Cu2 Cl1 168.68(10) . . ?
N7 Cu2 O3 94.16(13) . . ?
N6 Cu2 O3 93.11(13) . . ?
N5 Cu2 O3 101.56(12) . . ?
Cl1 Cu2 O3 89.76(8) . . ?
Cu2 Cl1 Cu1 96.10(4) . . ?
C13 N1 C1 112.2(3) . . ?
C13 N1 C7 112.5(3) . . ?
C1 N1 C7 114.0(3) . . ?
C13 N1 Cu1 107.3(2) . . ?
C1 N1 Cu1 105.9(2) . . ?
C7 N1 Cu1 104.1(2) . . ?
C2 N2 C6 118.9(4) . . ?
C2 N2 Cu1 113.5(3) . . ?
C6 N2 Cu1 127.4(3) . . ?
C8 N3 C12 119.7(4) . . ?
C8 N3 Cu1 113.5(3) . . ?
C12 N3 Cu1 126.6(3) . . ?
C14 N4 C15 111.7(3) . . ?
C28 N5 C22 113.2(3) . . ?
C28 N5 C34 112.7(3) . . ?
C22 N5 C34 112.2(4) . . ?
C28 N5 Cu2 105.8(3) . . ?
C22 N5 Cu2 106.0(2) . . ?
C34 N5 Cu2 106.3(2) . . ?
C27 N6 C23 119.0(4) . . ?
C27 N6 Cu2 127.5(3) . . ?
C23 N6 Cu2 113.5(3) . . ?
C33 N7 C29 118.5(4) . . ?
C33 N7 Cu2 126.8(3) . . ?
C29 N7 Cu2 114.8(3) . . ?
C35 N8 C36 114.2(4) . . ?
N1 C1 C2 109.7(3) . . ?
N2 C2 C3 122.2(4) . . ?
N2 C2 C1 116.8(3) . . ?
C3 C2 C1 120.9(4) . . ?
C2 C3 C4 118.4(4) . . ?
C5 C4 C3 118.9(4) . . ?
C4 C5 C6 119.5(4) . . ?
N2 C6 C5 122.1(4) . . ?
N1 C7 C8 109.6(3) . . ?
N3 C8 C9 122.1(4) . . ?
N3 C8 C7 115.8(3) . . ?
C9 C8 C7 122.1(4) . . ?
C10 C9 C8 118.7(4) . . ?
C9 C10 C11 119.7(4) . . ?
C10 C11 C12 118.9(4) . . ?
N3 C12 C11 120.9(4) . . ?
N1 C13 C14 113.8(3) . . ?
N4 C14 C13 109.6(3) . . ?
C16 C15 N4 110.7(3) . . ?
C17 C16 C21 119.9(4) . . ?
C17 C16 C15 119.1(4) . . ?
C21 C16 C15 121.0(4) . . ?
O1 C17 C18 123.2(4) . . ?
O1 C17 C16 116.3(4) . . ?
C18 C17 C16 120.5(5) . . ?
C19 C18 C17 118.2(4) . . ?
C20 C19 C18 122.9(5) . . ?
C19 C20 C21 118.9(5) . . ?
C20 C21 C16 119.6(5) . . ?
N5 C22 C23 110.0(3) . . ?
N6 C23 C24 120.7(4) . . ?
N6 C23 C22 116.5(4) . . ?
C24 C23 C22 122.7(4) . . ?
C25 C24 C23 120.1(5) . . ?
C24 C25 C26 118.4(5) . . ?
C27 C26 C25 119.4(5) . . ?
N6 C27 C26 122.5(4) . . ?
N5 C28 C29 109.6(4) . . ?
N7 C29 C30 120.8(4) . . ?
N7 C29 C28 115.1(4) . . ?
C30 C29 C28 124.1(4) . . ?
C31 C30 C29 119.9(5) . . ?
C32 C31 C30 119.1(5) . . ?
C31 C32 C33 119.4(5) . . ?
N7 C33 C32 122.2(4) . . ?
N5 C34 C35 113.3(4) . . ?
N8 C35 C34 107.9(4) . . ?
N8 C36 C37 109.6(4) . . ?
C38 C37 C42 119.2(6) . . ?
C38 C37 C36 120.9(6) . . ?
C42 C37 C36 119.9(5) . . ?
C37 C38 C39 122.2(7) . . ?
C37 C38 O2 114.4(6) . . ?
C39 C38 O2 123.4(6) . . ?
C38 C39 C40 119.6(6) . . ?
C39 C40 C41 119.6(6) . . ?
C40 C41 C42 119.4(8) . . ?
C37 C42 C41 119.9(6) . . ?
O31 Cl3 O34 110.2(2) . . ?
O31 Cl3 O33 110.7(2) . . ?
O34 Cl3 O33 110.0(3) . . ?
O31 Cl3 O32 108.9(3) . . ?
O34 Cl3 O32 108.8(2) . . ?
O33 Cl3 O32 108.2(2) . . ?
O42 Cl4 O44 109.3(2) . . ?
O42 Cl4 O43 109.0(2) . . ?
O44 Cl4 O43 110.4(2) . . ?
O42 Cl4 O41 111.1(2) . . ?
O44 Cl4 O41 108.2(2) . . ?
O43 Cl4 O41 108.8(2) . . ?
O52 Cl5 O53 110.6(4) . . ?
O52 Cl5 O51 108.8(3) . . ?
O53 Cl5 O51 109.7(3) . . ?
O52 Cl5 O54 108.7(3) . . ?
O53 Cl5 O54 108.5(4) . . ?
O51 Cl5 O54 110.6(3) . . ?
O61 Cl6 O63 110.2(4) . . ?
O61 Cl6 O62 110.2(5) . . ?
O63 Cl6 O62 107.2(4) . . ?
O61 Cl6 O64 110.0(4) . . ?
O63 Cl6 O64 110.4(4) . . ?
O62 Cl6 O64 108.8(3) . . ?

loop_
_geom_bond_atom_site_label_1
_geom_bond_atom_site_label_2
_geom_bond_distance
_geom_bond_site_symmetry_2
_geom_bond_publ_flag
Cu1 N2 1.981(3) . ?
Cu1 N3 1.984(3) . ?
Cu1 N1 2.056(3) . ?
Cu1 Cl2 2.2551(11) . ?
Cu1 Cl1 2.6883(11) . ?
Cu2 N7 1.968(3) . ?
Cu2 N6 1.983(4) . ?
Cu2 N5 2.066(3) . ?
Cu2 Cl1 2.2925(10) . ?
Cu2 O3 2.357(3) . ?
O1 C17 1.352(6) . ?
O2 C38 1.392(8) . ?
N1 C13 1.481(4) . ?
N1 C1 1.488(5) . ?
N1 C7 1.499(5) . ?
N2 C2 1.340(5) . ?
N2 C6 1.346(5) . ?
N3 C8 1.337(5) . ?
N3 C12 1.348(5) . ?
N4 C14 1.500(5) . ?
N4 C15 1.514(5) . ?
N5 C28 1.474(6) . ?
N5 C22 1.488(5) . ?
N5 C34 1.493(5) . ?
N6 C27 1.339(6) . ?
N6 C23 1.357(5) . ?
N7 C33 1.345(5) . ?
N7 C29 1.349(6) . ?
N8 C35 1.468(7) . ?
N8 C36 1.496(7) . ?
C1 C2 1.508(6) . ?
C2 C3 1.389(6) . ?
C3 C4 1.405(7) . ?
C4 C5 1.371(7) . ?
C5 C6 1.383(6) . ?
C7 C8 1.504(6) . ?
C8 C9 1.382(6) . ?
C9 C10 1.379(7) . ?
C10 C11 1.382(8) . ?
C11 C12 1.397(7) . ?
C13 C14 1.527(5) . ?
C15 C16 1.496(5) . ?
C16 C17 1.394(6) . ?
C16 C21 1.398(7) . ?
C17 C18 1.391(6) . ?
C18 C19 1.377(8) . ?
C19 C20 1.375(8) . ?
C20 C21 1.394(7) . ?
C22 C23 1.504(6) . ?
C23 C24 1.386(6) . ?
C24 C25 1.371(8) . ?
C25 C26 1.394(8) . ?
C26 C27 1.360(7) . ?
C28 C29 1.506(6) . ?
C29 C30 1.390(7) . ?
C30 C31 1.364(8) . ?
C31 C32 1.361(8) . ?
C32 C33 1.376(7) . ?
C34 C35 1.537(6) . ?
C36 C37 1.515(8) . ?
C37 C38 1.359(8) . ?
C37 C42 1.384(10) . ?
C38 C39 1.360(9) . ?
C39 C40 1.385(11) . ?
C40 C41 1.390(10) . ?
C41 C42 1.394(9) . ?
Cl3 O31 1.429(4) . ?
Cl3 O34 1.433(3) . ?
Cl3 O33 1.438(4) . ?
Cl3 O32 1.441(3) . ?
Cl4 O42 1.425(3) . ?
Cl4 O44 1.430(4) . ?
Cl4 O43 1.433(3) . ?
Cl4 O41 1.441(4) . ?
Cl5 O52 1.397(4) . ?
Cl5 O53 1.419(4) . ?
Cl5 O51 1.436(4) . ?
Cl5 O54 1.461(6) . ?
Cl6 O61 1.387(6) . ?
Cl6 O63 1.414(6) . ?
Cl6 O62 1.419(6) . ?
Cl6 O64 1.447(5) . ?
